data_2230801
loop_
_publ_author_name
'Zhu, Run-Qiang'

_publ_section_title
;
 Di-\m-nitrito-\k^4^<i>O</i>:<i>O</i>-bis[bis(1-ethyl-1<i>H</i>-imidazole-\k<i>N</i>^3^)(nitrito-\k<i>O</i>)copper(II)]
;
_journal_coeditor_code MW2004
_journal_issue 7
_journal_name_full 'Acta Crystallographica Section E'
_journal_page_first m869
_journal_paper_doi 10.1107/S1600536811020745
_journal_volume 67
_journal_year 2011
_chemical_formula_iupac '[Cu2 (N O2)4 (C5 H8 N2)4]'
_chemical_formula_moiety 'C20 H32 Cu2 N12 O8'
_chemical_formula_sum 'C20 H32 Cu2 N12 O8'
_chemical_formula_weight 695.64
_chemical_name_systematic
;
Di-\m-nitrito-\k^4^<i>O</i>:<i>O</i>-bis[bis(1-ethyl-1<i>H</i>-
imidazole-\k<i>N</i>^3^)(nitrito-\k<i>O</i>)copper(II)]
;
_space_group_IT_number 88
_symmetry_cell_setting tetragonal
_symmetry_space_group_name_Hall '-I 4ad'
_symmetry_space_group_name_H-M 'I 41/a :2'
_atom_sites_solution_hydrogens geom
_atom_sites_solution_primary direct
_atom_sites_solution_secondary difmap
_audit_creation_method SHELXL-97
_cell_angle_alpha 90.00
_cell_angle_beta 90.00
_cell_angle_gamma 90.00
_cell_formula_units_Z 8
_cell_length_a 28.136(7)
_cell_length_b 28.136(7)
_cell_length_c 7.669(2)
_cell_measurement_reflns_used 7423
_cell_measurement_temperature 293(2)
_cell_measurement_theta_max 27.4739
_cell_measurement_theta_min 2.2882
_cell_volume 6071(3)
_computing_cell_refinement 'CrystalClear (Rigaku, 2005)'
_computing_data_collection 'CrystalClear (Rigaku, 2005)'
_computing_data_reduction 'CrystalClear (Rigaku, 2005)'
_computing_molecular_graphics 'SHELXTL (Sheldrick, 2008)'
_computing_publication_material 'SHELXL97 (Sheldrick, 2008)'
_computing_structure_refinement 'SHELXL97 (Sheldrick, 2008)'
_computing_structure_solution 'SHELXS97 (Sheldrick, 2008)'
_diffrn_ambient_temperature 293(2)
_diffrn_measured_fraction_theta_full 0.998
_diffrn_measured_fraction_theta_max 0.998
_diffrn_measurement_device_type 'Rigaku SCXmini CCD'
_diffrn_measurement_method \w
_diffrn_radiation_monochromator graphite
_diffrn_radiation_source 'fine-focus sealed tube'
_diffrn_radiation_type MoK\a
_diffrn_radiation_wavelength 0.71073
_diffrn_reflns_av_R_equivalents 0.0491
_diffrn_reflns_av_sigmaI/netI 0.0224
_diffrn_reflns_limit_h_max 35
_diffrn_reflns_limit_h_min -36
_diffrn_reflns_limit_k_max 36
_diffrn_reflns_limit_k_min -36
_diffrn_reflns_limit_l_max 9
_diffrn_reflns_limit_l_min -9
_diffrn_reflns_number 31845
_diffrn_reflns_theta_full 27.47
_diffrn_reflns_theta_max 27.47
_diffrn_reflns_theta_min 2.75
_exptl_absorpt_coefficient_mu 1.463
_exptl_absorpt_correction_T_max 0.746
_exptl_absorpt_correction_T_min 0.651
_exptl_absorpt_correction_type multi-scan
_exptl_absorpt_process_details '(CrystalClear; Rigaku, 2005)'
_exptl_crystal_colour blue
_exptl_crystal_density_diffrn 1.522
_exptl_crystal_density_method 'not measured'
_exptl_crystal_description Prism
_exptl_crystal_F_000 2864
_exptl_crystal_size_max 0.30
_exptl_crystal_size_mid 0.25
_exptl_crystal_size_min 0.20
_refine_diff_density_max 0.819
_refine_diff_density_min -0.594
_refine_ls_extinction_method none
_refine_ls_goodness_of_fit_ref 1.151
_refine_ls_hydrogen_treatment constr
_refine_ls_matrix_type full
_refine_ls_number_parameters 191
_refine_ls_number_reflns 3462
_refine_ls_number_restraints 0
_refine_ls_restrained_S_all 1.151
_refine_ls_R_factor_all 0.0535
_refine_ls_R_factor_gt 0.0487
_refine_ls_shift/su_max 0.001
_refine_ls_shift/su_mean 0.000
_refine_ls_structure_factor_coef Fsqd
_refine_ls_weighting_details 'calc w=1/[\s^2^(Fo^2^)+(0.0575P)^2^+9.3008P] where P=(Fo^2^+2Fc^2^)/3'
_refine_ls_weighting_scheme calc
_refine_ls_wR_factor_gt 0.1234
_refine_ls_wR_factor_ref 0.1268
_reflns_number_gt 3188
_reflns_number_total 3462
_reflns_threshold_expression I>2\s(I)
_cod_data_source_file mw2004.cif
_cod_data_source_block I
_cod_original_sg_symbol_Hall '-I 4ad '
_cod_original_sg_symbol_H-M 'I 41/a'
_cod_database_code 2230801
_cod_database_fobs_code 2230801

loop_
_symmetry_equiv_pos_as_xyz
'x, y, z'
'-x+1/2, -y, z+1/2'
'-y+3/4, x+1/4, z+1/4'
'y+3/4, -x+3/4, z+3/4'
'x+1/2, y+1/2, z+1/2'
'-x+1, -y+1/2, z+1'
'-y+5/4, x+3/4, z+3/4'
'y+5/4, -x+5/4, z+5/4'
'-x, -y, -z'
'x-1/2, y, -z-1/2'
'y-3/4, -x-1/4, -z-1/4'
'-y-3/4, x-3/4, -z-3/4'
'-x+1/2, -y+1/2, -z+1/2'
'x, y+1/2, -z'
'y-1/4, -x+1/4, -z+1/4'
'-y-1/4, x-1/4, -z-1/4'

loop_
_atom_site_type_symbol
_atom_site_label
_atom_site_fract_x
_atom_site_fract_y
_atom_site_fract_z
_atom_site_U_iso_or_equiv
_atom_site_adp_type
_atom_site_calc_flag
_atom_site_refinement_flags
_atom_site_occupancy
_atom_site_symmetry_multiplicity
_atom_site_disorder_assembly
_atom_site_disorder_group
Cu Cu1 0.296007(12) 0.280780(13) 0.10562(4) 0.03905(14) Uani d . 1 1 . .
O O1 0.31265(8) 0.25812(8) -0.1376(3) 0.0515(5) Uani d . 1 1 . .
O O2 0.36079(10) 0.31480(11) -0.1169(4) 0.0703(7) Uani d . 1 1 . .
O O3 0.26607(9) 0.28842(10) 0.3494(4) 0.0622(6) Uani d . 1 1 . .
O O4 0.31466(11) 0.34387(11) 0.3593(4) 0.0786(9) Uani d . 1 1 . .
N N1 0.20821(9) 0.36827(10) -0.1798(4) 0.0506(6) Uani d . 1 1 . .
N N2 0.25052(8) 0.32796(9) 0.0093(3) 0.0429(5) Uani d . 1 1 . .
N N3 0.34610(10) 0.28278(12) -0.2076(4) 0.0567(7) Uani d . 1 1 . .
N N4 0.28338(14) 0.32269(14) 0.4337(4) 0.0726(10) Uani d . 1 1 . .
N N5 0.34476(8) 0.23769(8) 0.2053(3) 0.0385(5) Uani d . 1 1 . .
N N6 0.38648(9) 0.19735(9) 0.3968(3) 0.0423(5) Uani d . 1 1 . .
C C1 0.23921(11) 0.33283(11) -0.1568(4) 0.0463(7) Uani d . 1 1 . .
H H1 0.2512 0.3140 -0.2462 0.056 Uiso calc R 1 1 . .
C C2 0.19876(13) 0.38696(13) -0.0200(5) 0.0615(9) Uani d . 1 1 . .
H H2 0.1782 0.4120 0.0043 0.074 Uiso calc R 1 1 . .
C C3 0.22491(13) 0.36229(13) 0.0964(5) 0.0597(9) Uani d . 1 1 . .
H H3 0.2255 0.3676 0.2161 0.072 Uiso calc R 1 1 . .
C C4 0.2044(3) 0.4277(2) -0.4124(8) 0.122(2) Uani d . 1 1 . .
H H4A 0.1894 0.4348 -0.5217 0.182 Uiso calc R 1 1 . .
H H4B 0.2382 0.4260 -0.4286 0.182 Uiso calc R 1 1 . .
H H4C 0.1971 0.4522 -0.3295 0.182 Uiso calc R 1 1 . .
C C5 0.18697(14) 0.38208(15) -0.3476(5) 0.0690(11) Uani d . 1 1 . .
H H5A 0.1901 0.3558 -0.4286 0.083 Uiso d R 1 1 . .
H H5B 0.1533 0.3878 -0.3305 0.083 Uiso d R 1 1 . .
C C6 0.35428(10) 0.23166(10) 0.3735(4) 0.0405(6) Uani d . 1 1 . .
H H6 0.3404 0.2490 0.4632 0.049 Uiso calc R 1 1 . .
C C7 0.37254(11) 0.20505(11) 0.1186(4) 0.0461(7) Uani d . 1 1 . .
H H7 0.3735 0.2009 -0.0016 0.055 Uiso calc R 1 1 . .
C C8 0.40610(12) 0.18264(12) 0.5666(4) 0.0511(7) Uani d . 1 1 . .
H H8A 0.4144 0.1492 0.5617 0.061 Uiso calc R 1 1 . .
H H8B 0.3820 0.1866 0.6558 0.061 Uiso calc R 1 1 . .
C C9 0.44914(14) 0.21084(15) 0.6157(6) 0.0697(11) Uani d . 1 1 . .
H H9A 0.4734 0.2065 0.5291 0.105 Uiso calc R 1 1 . .
H H9B 0.4607 0.2002 0.7268 0.105 Uiso calc R 1 1 . .
H H9C 0.4409 0.2439 0.6228 0.105 Uiso calc R 1 1 . .
C C10 0.39807(11) 0.18017(11) 0.2355(4) 0.0492(7) Uani d . 1 1 . .
H H10 0.4195 0.1559 0.2113 0.059 Uiso calc R 1 1 . .

loop_
_atom_site_aniso_label
_atom_site_aniso_U_11
_atom_site_aniso_U_22
_atom_site_aniso_U_33
_atom_site_aniso_U_12
_atom_site_aniso_U_13
_atom_site_aniso_U_23
Cu1 0.0390(2) 0.0460(2) 0.0321(2) 0.00571(13) 0.00052(13) 0.00114(13)
O1 0.0565(13) 0.0524(12) 0.0458(12) 0.0022(10) -0.0071(10) -0.0053(10)
O2 0.0689(17) 0.0750(18) 0.0670(17) -0.0149(14) -0.0035(13) 0.0023(14)
O3 0.0548(14) 0.0698(16) 0.0622(16) 0.0070(12) -0.0010(12) 0.0094(13)
O4 0.0654(17) 0.0681(17) 0.102(2) -0.0119(14) -0.0124(16) 0.0019(16)
N1 0.0453(14) 0.0531(15) 0.0533(16) 0.0069(11) -0.0072(12) 0.0064(12)
N2 0.0424(13) 0.0464(13) 0.0400(13) 0.0058(10) 0.0016(10) 0.0036(10)
N3 0.0550(16) 0.077(2) 0.0380(14) 0.0110(14) 0.0067(12) 0.0059(14)
N4 0.078(2) 0.086(2) 0.0532(18) 0.031(2) -0.0105(17) -0.0114(17)
N5 0.0373(11) 0.0406(12) 0.0377(12) 0.0023(9) 0.0004(9) 0.0001(10)
N6 0.0419(13) 0.0409(12) 0.0441(13) 0.0018(10) -0.0018(10) 0.0061(10)
C1 0.0435(15) 0.0509(17) 0.0446(16) 0.0051(13) -0.0030(12) 0.0010(13)
C2 0.058(2) 0.058(2) 0.068(2) 0.0182(16) 0.0029(17) 0.0028(17)
C3 0.065(2) 0.067(2) 0.0463(18) 0.0236(17) 0.0062(15) -0.0030(16)
C4 0.178(6) 0.091(4) 0.096(4) -0.014(4) -0.050(4) 0.042(3)
C5 0.062(2) 0.079(3) 0.067(2) 0.0125(19) -0.0202(18) 0.014(2)
C6 0.0411(14) 0.0434(15) 0.0370(14) 0.0035(11) -0.0009(11) 0.0003(11)
C7 0.0506(17) 0.0440(15) 0.0437(16) 0.0043(13) 0.0045(13) -0.0041(12)
C8 0.0530(17) 0.0497(17) 0.0505(18) 0.0039(13) -0.0085(14) 0.0125(14)
C9 0.060(2) 0.067(2) 0.082(3) -0.0045(17) -0.028(2) 0.011(2)
C10 0.0492(16) 0.0441(16) 0.0543(18) 0.0097(12) 0.0024(14) -0.0011(14)

loop_
_atom_type_symbol
_atom_type_description
_atom_type_scat_dispersion_real
_atom_type_scat_dispersion_imag
_atom_type_scat_source
C C 0.0033 0.0016 'International Tables Vol C Tables 4.2.6.8 and 6.1.1.4'
H H 0.0000 0.0000 'International Tables Vol C Tables 4.2.6.8 and 6.1.1.4'
N N 0.0061 0.0033 'International Tables Vol C Tables 4.2.6.8 and 6.1.1.4'
O O 0.0106 0.0060 'International Tables Vol C Tables 4.2.6.8 and 6.1.1.4'
Cu Cu 0.3201 1.2651 'International Tables Vol C Tables 4.2.6.8 and 6.1.1.4'

loop_
_geom_angle_atom_site_label_1
_geom_angle_atom_site_label_2
_geom_angle_atom_site_label_3
_geom_angle_site_symmetry_1
_geom_angle_site_symmetry_3
_geom_angle
_geom_angle_publ_flag
N5 Cu1 N2 . . 175.68(10) ?
N5 Cu1 O1 . . 90.14(10) ?
N2 Cu1 O1 . . 90.96(10) ?
N5 Cu1 O3 . . 89.82(10) ?
N2 Cu1 O3 . . 90.25(10) ?
O1 Cu1 O3 . . 164.17(11) ?
N3 O1 Cu1 . . 112.57(19) ?
N4 O3 Cu1 . . 112.8(2) ?
C1 N1 C2 . . 107.3(3) ?
C1 N1 C5 . . 125.3(3) ?
C2 N1 C5 . . 127.4(3) ?
C1 N2 C3 . . 105.6(3) ?
C1 N2 Cu1 . . 125.7(2) ?
C3 N2 Cu1 . . 128.7(2) ?
O2 N3 O1 . . 114.3(3) ?
O4 N4 O3 . . 114.7(3) ?
C6 N5 C7 . . 105.6(2) ?
C6 N5 Cu1 . . 126.3(2) ?
C7 N5 Cu1 . . 127.9(2) ?
C6 N6 C10 . . 107.2(2) ?
C6 N6 C8 . . 125.1(3) ?
C10 N6 C8 . . 127.6(3) ?
N2 C1 N1 . . 111.3(3) ?
N2 C1 H1 . . 124.4 ?
N1 C1 H1 . . 124.4 ?
C3 C2 N1 . . 106.9(3) ?
C3 C2 H2 . . 126.5 ?
N1 C2 H2 . . 126.5 ?
C2 C3 N2 . . 108.9(3) ?
C2 C3 H3 . . 125.5 ?
N2 C3 H3 . . 125.5 ?
C5 C4 H4A . . 109.5 ?
C5 C4 H4B . . 109.5 ?
H4A C4 H4B . . 109.5 ?
C5 C4 H4C . . 109.5 ?
H4A C4 H4C . . 109.5 ?
H4B C4 H4C . . 109.5 ?
C4 C5 N1 . . 113.2(4) ?
C4 C5 H5A . . 114.9 ?
N1 C5 H5A . . 108.7 ?
C4 C5 H5B . . 103.2 ?
N1 C5 H5B . . 108.8 ?
H5A C5 H5B . . 107.6 ?
N5 C6 N6 . . 111.0(3) ?
N5 C6 H6 . . 124.5 ?
N6 C6 H6 . . 124.5 ?
C10 C7 N5 . . 109.2(3) ?
C10 C7 H7 . . 125.4 ?
N5 C7 H7 . . 125.4 ?
N6 C8 C9 . . 112.1(3) ?
N6 C8 H8A . . 109.2 ?
C9 C8 H8A . . 109.2 ?
N6 C8 H8B . . 109.2 ?
C9 C8 H8B . . 109.2 ?
H8A C8 H8B . . 107.9 ?
C8 C9 H9A . . 109.5 ?
C8 C9 H9B . . 109.5 ?
H9A C9 H9B . . 109.5 ?
C8 C9 H9C . . 109.5 ?
H9A C9 H9C . . 109.5 ?
H9B C9 H9C . . 109.5 ?
C7 C10 N6 . . 107.0(3) ?
C7 C10 H10 . . 126.5 ?
N6 C10 H10 . . 126.5 ?

loop_
_geom_bond_atom_site_label_1
_geom_bond_atom_site_label_2
_geom_bond_site_symmetry_2
_geom_bond_distance
_geom_bond_publ_flag
Cu1 N5 . 1.984(2) ?
Cu1 N2 . 1.987(2) ?
Cu1 O1 . 2.026(2) ?
Cu1 O3 . 2.062(3) ?
O1 N3 . 1.287(4) ?
O2 N3 . 1.211(4) ?
O3 N4 . 1.259(4) ?
O4 N4 . 1.206(5) ?
N1 C1 . 1.337(4) ?
N1 C2 . 1.360(5) ?
N1 C5 . 1.471(4) ?
N2 C1 . 1.319(4) ?
N2 C3 . 1.378(4) ?
N5 C6 . 1.329(4) ?
N5 C7 . 1.377(4) ?
N6 C6 . 1.336(4) ?
N6 C10 . 1.368(4) ?
N6 C8 . 1.474(4) ?
C1 H1 . 0.9300 ?
C2 C3 . 1.350(5) ?
C2 H2 . 0.9300 ?
C3 H3 . 0.9300 ?
C4 C5 . 1.460(7) ?
C4 H4A . 0.9600 ?
C4 H4B . 0.9600 ?
C4 H4C . 0.9600 ?
C5 H5A . 0.9705 ?
C5 H5B . 0.9686 ?
C6 H6 . 0.9300 ?
C7 C10 . 1.345(4) ?
C7 H7 . 0.9300 ?
C8 C9 . 1.496(5) ?
C8 H8A . 0.9700 ?
C8 H8B . 0.9700 ?
C9 H9A . 0.9600 ?
C9 H9B . 0.9600 ?
C9 H9C . 0.9600 ?
C10 H10 . 0.9300 ?

loop_
_geom_torsion_atom_site_label_1
_geom_torsion_atom_site_label_2
_geom_torsion_atom_site_label_3
_geom_torsion_atom_site_label_4
_geom_torsion_site_symmetry_1
_geom_torsion_site_symmetry_2
_geom_torsion_site_symmetry_3
_geom_torsion_site_symmetry_4
_geom_torsion
_geom_torsion_publ_flag
N5 Cu1 O1 N3 . . . . -89.0(2) ?
N2 Cu1 O1 N3 . . . . 86.8(2) ?
O3 Cu1 O1 N3 . . . . -178.8(3) ?
N5 Cu1 O3 N4 . . . . 90.2(2) ?
N2 Cu1 O3 N4 . . . . -85.4(2) ?
O1 Cu1 O3 N4 . . . . -179.9(3) ?
N5 Cu1 N2 C1 . . . . 109.0(13) ?
O1 Cu1 N2 C1 . . . . 4.2(3) ?
O3 Cu1 N2 C1 . . . . -160.0(3) ?
N5 Cu1 N2 C3 . . . . -70.1(14) ?
O1 Cu1 N2 C3 . . . . -174.9(3) ?
O3 Cu1 N2 C3 . . . . 20.9(3) ?
Cu1 O1 N3 O2 . . . . -0.8(3) ?
Cu1 O3 N4 O4 . . . . -1.6(4) ?
N2 Cu1 N5 C6 . . . . 77.2(14) ?
O1 Cu1 N5 C6 . . . . -178.0(2) ?
O3 Cu1 N5 C6 . . . . -13.8(3) ?
N2 Cu1 N5 C7 . . . . -109.1(13) ?
O1 Cu1 N5 C7 . . . . -4.3(2) ?
O3 Cu1 N5 C7 . . . . 159.9(3) ?
C3 N2 C1 N1 . . . . 0.3(4) ?
Cu1 N2 C1 N1 . . . . -179.0(2) ?
C2 N1 C1 N2 . . . . -0.5(4) ?
C5 N1 C1 N2 . . . . -177.7(3) ?
C1 N1 C2 C3 . . . . 0.5(4) ?
C5 N1 C2 C3 . . . . 177.6(4) ?
N1 C2 C3 N2 . . . . -0.3(4) ?
C1 N2 C3 C2 . . . . 0.0(4) ?
Cu1 N2 C3 C2 . . . . 179.3(2) ?
C1 N1 C5 C4 . . . . -109.8(5) ?
C2 N1 C5 C4 . . . . 73.6(6) ?
C7 N5 C6 N6 . . . . 0.3(3) ?
Cu1 N5 C6 N6 . . . . 175.07(18) ?
C10 N6 C6 N5 . . . . -0.4(3) ?
C8 N6 C6 N5 . . . . 178.0(3) ?
C6 N5 C7 C10 . . . . 0.0(3) ?
Cu1 N5 C7 C10 . . . . -174.7(2) ?
C6 N6 C8 C9 . . . . -88.7(4) ?
C10 N6 C8 C9 . . . . 89.4(4) ?
N5 C7 C10 N6 . . . . -0.3(4) ?
C6 N6 C10 C7 . . . . 0.4(3) ?
C8 N6 C10 C7 . . . . -178.0(3) ?
